data_7240136
loop_
_publ_author_name
'Zhang, Yuanbin'
'Wang, Lingyao'
'Hu, Jianbo'
'Duttwyler, Simon'
'Cui, Xili'
'Xing, Huabin'

_publ_section_title
;
 Solvent dependant supramolecular self-assembly of boron cage pillared
 metal-organic frameworks for selective gas separation
;
_journal_name_full CrystEngComm
_journal_paper_doi 10.1039/D0CE00142B
_journal_year 2020
_chemical_formula_sum 'C20 H28 B12 Cu N4'
_chemical_formula_weight 517.72
_space_group_crystal_system tetragonal
_space_group_IT_number 140
_space_group_name_Hall '-I 4 2c'
_space_group_name_H-M_alt 'I 4/m c m'
_atom_sites_solution_hydrogens mixed
_audit_creation_method SHELXL-2018/3
_audit_update_record
;
2019-05-21 deposited with the CCDC.	2020-03-16 downloaded from the CCDC.
;
_cell_angle_alpha 90
_cell_angle_beta 90
_cell_angle_gamma 90
_cell_formula_units_Z 4
_cell_length_a 15.6766(10)
_cell_length_b 15.6766(10)
_cell_length_c 20.1231(16)
_cell_measurement_reflns_used 5283
_cell_measurement_temperature 193(2)
_cell_measurement_theta_max 56.44
_cell_measurement_theta_min 5.16
_cell_volume 4945.4(6)
_computing_structure_refinement 'SHELXL-2018/3 (Sheldrick, 2018)'
_computing_structure_solution 'SHELXT 2014/5 (Sheldrick, 2014)'
_diffrn_ambient_temperature 193(2)
_diffrn_measured_fraction_theta_full 0.995
_diffrn_measured_fraction_theta_max 0.996
_diffrn_measurement_device_type 'BRUKER D8 VENTURE PHOTON II'
_diffrn_radiation_type GaK\a
_diffrn_radiation_wavelength 1.34139
_diffrn_reflns_av_R_equivalents 0.0986
_diffrn_reflns_av_unetI/netI 0.0355
_diffrn_reflns_Laue_measured_fraction_full 0.995
_diffrn_reflns_Laue_measured_fraction_max 0.996
_diffrn_reflns_limit_h_max 17
_diffrn_reflns_limit_h_min -20
_diffrn_reflns_limit_k_max 19
_diffrn_reflns_limit_k_min -20
_diffrn_reflns_limit_l_max 26
_diffrn_reflns_limit_l_min -25
_diffrn_reflns_number 27049
_diffrn_reflns_point_group_measured_fraction_full 0.995
_diffrn_reflns_point_group_measured_fraction_max 0.996
_diffrn_reflns_theta_full 53.594
_diffrn_reflns_theta_max 60.146
_diffrn_reflns_theta_min 5.165
_exptl_absorpt_coefficient_mu 2.425
_exptl_crystal_density_diffrn 0.695
_exptl_crystal_description block
_exptl_crystal_F_000 1060
_exptl_crystal_size_max 0.200
_exptl_crystal_size_mid 0.100
_exptl_crystal_size_min 0.100
_refine_diff_density_max 0.338
_refine_diff_density_min -0.425
_refine_diff_density_rms 0.061
_refine_ls_extinction_method none
_refine_ls_goodness_of_fit_ref 0.988
_refine_ls_hydrogen_treatment mixed
_refine_ls_matrix_type full
_refine_ls_number_parameters 62
_refine_ls_number_reflns 1522
_refine_ls_number_restraints 18
_refine_ls_restrained_S_all 0.984
_refine_ls_R_factor_all 0.0603
_refine_ls_R_factor_gt 0.0492
_refine_ls_shift/su_max 0.000
_refine_ls_shift/su_mean 0.000
_refine_ls_structure_factor_coef Fsqd
_refine_ls_weighting_details 'w=1/[\s^2^(Fo^2^)+(0.0800P)^2^+10.8000P] where P=(Fo^2^+2Fc^2^)/3'
_refine_ls_weighting_scheme calc
_refine_ls_wR_factor_gt 0.1513
_refine_ls_wR_factor_ref 0.1597
_reflns_Friedel_coverage 0.000
_reflns_number_gt 1165
_reflns_number_total 1522
_reflns_threshold_expression 'I > 2\s(I)'
_cod_data_source_file d0ce00142b2.cif
_cod_data_source_block zju_b1_0m_a_sq
_cod_original_cell_volume 4945.4(7)
_cod_database_code 7240136
_shelx_shelxl_version_number 2018/3
_shelx_space_group_comment
;
The symmetry employed for this shelxl refinement is uniquely defined
by the following loop, which should always be used as a source of
symmetry information in preference to the above space-group names.
They are only intended as comments.
;
_shelx_estimated_absorpt_t_min 0.643
_shelx_estimated_absorpt_t_max 0.794

loop_
_space_group_symop_operation_xyz
'x, y, z'
'-x, -y, z'
'-y, x, z'
'y, -x, z'
'-x, y, -z+1/2'
'x, -y, -z+1/2'
'y, x, -z+1/2'
'-y, -x, -z+1/2'
'x+1/2, y+1/2, z+1/2'
'-x+1/2, -y+1/2, z+1/2'
'-y+1/2, x+1/2, z+1/2'
'y+1/2, -x+1/2, z+1/2'
'-x+1/2, y+1/2, -z+1'
'x+1/2, -y+1/2, -z+1'
'y+1/2, x+1/2, -z+1'
'-y+1/2, -x+1/2, -z+1'
'-x, -y, -z'
'x, y, -z'
'y, -x, -z'
'-y, x, -z'
'x, -y, z-1/2'
'-x, y, z-1/2'
'-y, -x, z-1/2'
'y, x, z-1/2'
'-x+1/2, -y+1/2, -z+1/2'
'x+1/2, y+1/2, -z+1/2'
'y+1/2, -x+1/2, -z+1/2'
'-y+1/2, x+1/2, -z+1/2'
'x+1/2, -y+1/2, z'
'-x+1/2, y+1/2, z'
'-y+1/2, -x+1/2, z'
'y+1/2, x+1/2, z'

loop_
_atom_site_label
_atom_site_type_symbol
_atom_site_fract_x
_atom_site_fract_y
_atom_site_fract_z
_atom_site_U_iso_or_equiv
_atom_site_adp_type
_atom_site_occupancy
_atom_site_site_symmetry_order
_atom_site_calc_flag
_atom_site_refinement_flags_posn
_atom_site_refinement_flags_adp
_atom_site_refinement_flags_occupancy
_atom_site_disorder_assembly
_atom_site_disorder_group
Cu1 Cu 0.500000 0.500000 0.750000 0.0243(3) Uani 1 8 d S T P . .
B1 B 0.500000 0.500000 0.5831(3) 0.0372(12) Uani 1 4 d S T P . .
H1 H 0.500000 0.500000 0.642(3) 0.056 Uiso 1 4 d S U P . .
B2A B 0.5761(10) 0.5549(18) 0.4594(6) 0.045(4) Uani 0.4167 1 d . . P A -1
H2A H 0.633582 0.610417 0.435506 0.068 Uiso 0.4167 1 d R U P A -1
B3A B 0.5942(10) 0.512(2) 0.5390(7) 0.050(4) Uani 0.4167 1 d . . P A -1
H3 H 0.673511 0.501191 0.573142 0.075 Uiso 0.4167 1 d R U P A -1
B4A B 0.538(2) 0.5916(10) 0.5347(5) 0.055(4) Uani 0.4167 1 d . . P A -1
H4 H 0.582697 0.659946 0.543029 0.082 Uiso 0.4167 1 d R U P A -1
N1_2 N 0.40962(11) 0.40962(11) 0.750000 0.0260(6) Uani 1 2 d S T P . .
C2_2 C 0.34801(16) 0.28441(16) 0.70259(13) 0.0400(6) Uani 1 1 d . . . . .
H2_2 H 0.349991 0.241417 0.669353 0.048 Uiso 1 1 calc R U . . .
C3_2 C 0.28361(13) 0.28361(13) 0.750000 0.0299(7) Uani 1 2 d S T P . .
C1_2 C 0.40917(15) 0.34780(15) 0.70386(13) 0.0362(6) Uani 1 1 d . . . . .
H1_2 H 0.452504 0.347638 0.670859 0.043 Uiso 1 1 calc R U . . .

loop_
_atom_site_aniso_label
_atom_site_aniso_U_11
_atom_site_aniso_U_22
_atom_site_aniso_U_33
_atom_site_aniso_U_23
_atom_site_aniso_U_13
_atom_site_aniso_U_12
Cu1 0.0167(3) 0.0167(3) 0.0395(5) 0.000 0.000 0.000
B1 0.0402(18) 0.0402(18) 0.031(3) 0.000 0.000 0.000
B2A 0.034(7) 0.066(10) 0.036(4) 0.015(5) -0.004(3) -0.019(7)
B3A 0.036(5) 0.073(12) 0.040(5) 0.018(6) -0.005(4) -0.010(6)
B4A 0.081(12) 0.044(6) 0.040(4) 0.004(4) -0.005(6) -0.016(6)
N1_2 0.0213(7) 0.0213(7) 0.0353(14) -0.0008(8) 0.0008(8) -0.0023(9)
C2_2 0.0413(14) 0.0352(13) 0.0434(13) -0.0117(11) 0.0108(11) -0.0135(10)
C3_2 0.0282(10) 0.0282(10) 0.0331(15) -0.0018(10) 0.0018(10) -0.0083(12)
C1_2 0.0348(12) 0.0326(12) 0.0412(13) -0.0086(10) 0.0111(10) -0.0108(10)

loop_
_atom_type_symbol
_atom_type_description
_atom_type_scat_dispersion_real
_atom_type_scat_dispersion_imag
_atom_type_scat_source
C C 0.0137 0.0067 'International Tables Vol C Tables 4.2.6.8 and 6.1.1.4'
B B 0.0070 0.0029 'International Tables Vol C Tables 4.2.6.8 and 6.1.1.4'
N N 0.0241 0.0134 'International Tables Vol C Tables 4.2.6.8 and 6.1.1.4'
Cu Cu -2.7974 3.6876 'International Tables Vol C Tables 4.2.6.8 and 6.1.1.4'
H H 0.0000 0.0000 'International Tables Vol C Tables 4.2.6.8 and 6.1.1.4'

loop_
_geom_angle_atom_site_label_1
_geom_angle_atom_site_label_2
_geom_angle_atom_site_label_3
_geom_angle
_geom_angle_site_symmetry_1
_geom_angle_site_symmetry_3
_geom_angle_publ_flag
N1_2 Cu1 N1_2 180.0 2_665 . ?
N1_2 Cu1 N1_2 90.0 2_665 4_565 ?
N1_2 Cu1 N1_2 90.0 . 4_565 ?
N1_2 Cu1 N1_2 90.0 2_665 3_655 ?
N1_2 Cu1 N1_2 90.0 . 3_655 ?
N1_2 Cu1 N1_2 180.0 4_565 3_655 ?
B3A B1 B4A 50.5(4) . . ?
B3A B1 H1 120.8(4) . . ?
B4A B1 H1 122.0(4) . . ?
B4A B2A B3A 51.8(5) . . ?
B4A B2A H2A 109.1 . . ?
B3A B2A H2A 117.7 . . ?
B4A B3A B1 68.3(7) . . ?
B4A B3A B2A 62.9(7) . . ?
B1 B3A B2A 111.8(9) . . ?
B4A B3A H3 128.6 . . ?
B1 B3A H3 118.8 . . ?
B2A B3A H3 128.5 . . ?
B3A B4A B2A 65.2(7) . . ?
B3A B4A B1 61.2(7) . . ?
B2A B4A B1 108.5(7) . . ?
B3A B4A H4 111.3 . . ?
B2A B4A H4 102.0 . . ?
B1 B4A H4 139.3 . . ?
C1_2 N1_2 C1_2 118.1(3) . 7_556 ?
C1_2 N1_2 Cu1 120.95(13) . . ?
C1_2 N1_2 Cu1 120.96(13) 7_556 . ?
C1_2 C2_2 C3_2 119.9(2) . . ?
C1_2 C2_2 H2_2 120.1 . . ?
C3_2 C2_2 H2_2 120.1 . . ?
C2_2 C3_2 C2_2 117.3(3) 7_556 . ?
C2_2 C3_2 C3_2 121.36(14) 7_556 25_556 ?
C2_2 C3_2 C3_2 121.35(14) . 25_556 ?
N1_2 C1_2 C2_2 122.4(2) . . ?
N1_2 C1_2 H1_2 118.8 . . ?
C2_2 C1_2 H1_2 118.8 . . ?

loop_
_geom_bond_atom_site_label_1
_geom_bond_atom_site_label_2
_geom_bond_distance
_geom_bond_site_symmetry_2
_geom_bond_publ_flag
Cu1 N1_2 2.004(2) 2_665 ?
Cu1 N1_2 2.004(2) . ?
Cu1 N1_2 2.004(2) 4_565 ?
Cu1 N1_2 2.004(2) 3_655 ?
B1 B3A 1.732(16) . ?
B1 B4A 1.836(11) . ?
B1 H1 1.19(7) . ?
B2A B4A 1.726(14) . ?
B2A B3A 1.760(11) . ?
B2A H2A 1.3417 . ?
B3A B4A 1.524(14) . ?
B3A H3 1.4315 . ?
B4A H4 1.2874 . ?
N1_2 C1_2 1.342(3) . ?
N1_2 C1_2 1.342(3) 7_556 ?
C2_2 C1_2 1.381(3) . ?
C2_2 C3_2 1.389(3) . ?
C2_2 H2_2 0.9500 . ?
C3_2 C3_2 1.490(6) 25_556 ?
C1_2 H1_2 0.9500 . ?
